data_2236319
loop_
_publ_author_name
'Kwan, Man-Lung'
'Conry, Sara J.'
'Carfagna, Charles S.'
'Press, Loren P.'
'Ozerov, Oleg V.'
'Hoffman, Norris W.'
'Sykora, Richard E.'

_publ_section_title
;
 {2,6-Bis[(2,6-diisopropylphosphanyl)oxy]-4-fluorophenyl-\k^3^<i>P</i>,<i>C</i>^1^,<i>P</i>'}(1<i>H</i>-pyrazole-\k<i>N</i>^2^)nickel(II)
 hexafluorophosphate
;
_journal_coeditor_code HG5249
_journal_issue 10
_journal_name_full 'Acta Crystallographica Section E'
_journal_page_first m1282
_journal_page_last m1283
_journal_paper_doi 10.1107/S1600536812039207
_journal_volume 68
_journal_year 2012
_chemical_formula_iupac '[Ni (C18 H30 F O2 P2) (C3 H4 N2)] P F6'
_chemical_formula_moiety 'C21 H34 F N2 Ni O2 P2 +, F6 P -'
_chemical_formula_sum 'C21 H34 F7 N2 Ni O2 P3'
_chemical_formula_weight 631.12
_chemical_name_systematic
;
{2,6-Bis[(2,6-diisopropylphosphanyl)oxy]-4-fluorophenyl-
\k^3^<i>P</i>,<i>C</i>^1^,<i>P</i>'}(1<i>H</i>-pyrazole-
\k<i>N</i>^2^)nickel(II) hexafluorophosphate
;
_space_group_IT_number 14
_symmetry_cell_setting monoclinic
_symmetry_space_group_name_Hall '-P 2yn'
_symmetry_space_group_name_H-M 'P 1 21/n 1'
_atom_sites_solution_hydrogens geom
_atom_sites_solution_primary direct
_atom_sites_solution_secondary difmap
_audit_creation_method SHELXL-97
_cell_angle_alpha 90.00
_cell_angle_beta 98.659(8)
_cell_angle_gamma 90.00
_cell_formula_units_Z 4
_cell_length_a 9.0380(9)
_cell_length_b 20.1878(16)
_cell_length_c 16.1480(16)
_cell_measurement_reflns_used 25
_cell_measurement_temperature 290(2)
_cell_measurement_theta_max 12.998
_cell_measurement_theta_min 9.470
_cell_volume 2912.7(5)
_computing_cell_refinement '<i>CAD4/PC</i> (Enraf--Nonius, 1993)'
_computing_data_collection '<i>CAD4/PC</i> (Enraf--Nonius, 1993)'
_computing_data_reduction '<i>XCAD-4-PC</i> (Harms & Wocadlo, 1995)'
_computing_molecular_graphics '<i>OLEX2</i> (Dolomanov <i>et al.</i>, 2009)'
_computing_publication_material '<i>publCIF</i> (Westrip, 2010)'
_computing_structure_refinement '<i>SHELXL97</i> (Sheldrick, 2008)'
_computing_structure_solution '<i>SHELXS97</i> (Sheldrick, 2008)'
_diffrn_ambient_temperature 290(2)
_diffrn_measured_fraction_theta_full 1.000
_diffrn_measured_fraction_theta_max 1.000
_diffrn_measurement_device_type 'Enraf--Nonius CAD-4'
_diffrn_measurement_method \q/2\q
_diffrn_radiation_monochromator graphite
_diffrn_radiation_source 'fine-focus sealed tube'
_diffrn_radiation_type MoK\a
_diffrn_radiation_wavelength 0.71073
_diffrn_reflns_av_R_equivalents 0.0244
_diffrn_reflns_av_sigmaI/netI 0.0461
_diffrn_reflns_limit_h_max 10
_diffrn_reflns_limit_h_min 0
_diffrn_reflns_limit_k_max 23
_diffrn_reflns_limit_k_min 0
_diffrn_reflns_limit_l_max 18
_diffrn_reflns_limit_l_min -19
_diffrn_reflns_number 5464
_diffrn_reflns_theta_full 24.97
_diffrn_reflns_theta_max 24.97
_diffrn_reflns_theta_min 2.02
_diffrn_standards_decay_% 0
_diffrn_standards_interval_time 120
_diffrn_standards_number 3
_exptl_absorpt_coefficient_mu 0.896
_exptl_absorpt_correction_T_max 0.3147
_exptl_absorpt_correction_T_min 0.2648
_exptl_absorpt_correction_type psi-scan
_exptl_absorpt_process_details '(North <i>et al.</i>, 1968)'
_exptl_crystal_colour yellow
_exptl_crystal_density_diffrn 1.439
_exptl_crystal_density_method 'not measured'
_exptl_crystal_description prism
_exptl_crystal_F_000 1304
_exptl_crystal_size_max 0.583
_exptl_crystal_size_mid 0.520
_exptl_crystal_size_min 0.338
_refine_diff_density_max 0.218
_refine_diff_density_min -0.294
_refine_ls_extinction_method none
_refine_ls_goodness_of_fit_ref 1.000
_refine_ls_hydrogen_treatment constr
_refine_ls_matrix_type full
_refine_ls_number_parameters 325
_refine_ls_number_reflns 5122
_refine_ls_number_restraints 0
_refine_ls_restrained_S_all 1.000
_refine_ls_R_factor_all 0.0793
_refine_ls_R_factor_gt 0.0368
_refine_ls_shift/su_max 0.000
_refine_ls_shift/su_mean 0.000
_refine_ls_structure_factor_coef Fsqd
_refine_ls_weighting_details 'calc w=1/[\s^2^(Fo^2^)+(0.0436P)^2^+0.9656P] where P=(Fo^2^+2Fc^2^)/3'
_refine_ls_weighting_scheme calc
_refine_ls_wR_factor_gt 0.0870
_refine_ls_wR_factor_ref 0.1003
_reflns_number_gt 3432
_reflns_number_total 5122
_reflns_threshold_expression I>2\s(I)
_cod_data_source_file hg5249.cif
_cod_data_source_block I
_cod_original_sg_symbol_H-M 'P 21/n'
_cod_database_code 2236319
_cod_database_fobs_code 2236319

loop_
_symmetry_equiv_pos_as_xyz
'x, y, z'
'-x+1/2, y+1/2, -z+1/2'
'-x, -y, -z'
'x-1/2, -y-1/2, z-1/2'

loop_
_atom_site_type_symbol
_atom_site_label
_atom_site_fract_x
_atom_site_fract_y
_atom_site_fract_z
_atom_site_U_iso_or_equiv
_atom_site_adp_type
_atom_site_calc_flag
_atom_site_refinement_flags
_atom_site_occupancy
_atom_site_symmetry_multiplicity
Ni Ni1 0.32898(5) 0.127947(18) 0.28825(2) 0.04161(12) Uani d . 1 1
P P1 0.23694(10) 0.18930(4) 0.37905(6) 0.0479(2) Uani d . 1 1
P P2 0.39378(11) 0.04384(4) 0.21782(5) 0.0479(2) Uani d . 1 1
P P3 0.20240(11) 0.13469(5) 0.89133(6) 0.0559(2) Uani d . 1 1
O O1 0.1773(3) 0.13751(11) 0.44521(15) 0.0617(7) Uani d . 1 1
O O2 0.3652(3) -0.02228(10) 0.27213(14) 0.0609(7) Uani d . 1 1
N N1 0.3831(3) 0.19614(12) 0.21502(16) 0.0446(6) Uani d . 1 1
N N2 0.4812(3) 0.24504(14) 0.23638(18) 0.0568(7) Uani d . 1 1
H H2A 0.5305 0.2502 0.2858 0.068 Uiso calc R 1 1
F F1 0.1762(3) -0.08905(11) 0.51487(15) 0.0953(8) Uani d . 1 1
F F2 0.1974(3) 0.21394(10) 0.87960(15) 0.0789(7) Uani d . 1 1
F F3 0.1327(3) 0.14307(11) 0.97561(13) 0.0792(7) Uani d . 1 1
F F4 0.0382(2) 0.13121(10) 0.84026(14) 0.0761(6) Uani d . 1 1
F F5 0.2707(3) 0.12876(13) 0.80763(16) 0.0966(8) Uani d . 1 1
F F6 0.2071(3) 0.05746(10) 0.90361(15) 0.0837(7) Uani d . 1 1
F F7 0.3643(3) 0.14096(13) 0.94371(17) 0.0969(8) Uani d . 1 1
C C1 0.2761(4) 0.05995(15) 0.3580(2) 0.0487(8) Uani d . 1 1
C C2 0.2103(4) 0.07201(16) 0.4286(2) 0.0519(8) Uani d . 1 1
C C3 0.1765(4) 0.02385(18) 0.4828(2) 0.0658(10) Uani d . 1 1
H H3A 0.1341 0.0340 0.5303 0.079 Uiso calc R 1 1
C C4 0.2087(5) -0.04016(19) 0.4630(2) 0.0680(11) Uani d . 1 1
C C5 0.2699(5) -0.05769(17) 0.3935(2) 0.0650(10) Uani d . 1 1
H H5A 0.2883 -0.1017 0.3813 0.078 Uiso calc R 1 1
C C6 0.3028(4) -0.00660(16) 0.3426(2) 0.0527(8) Uani d . 1 1
C C7 0.3621(4) 0.24172(17) 0.4498(2) 0.0573(9) Uani d . 1 1
H H7A 0.4045 0.2751 0.4161 0.069 Uiso calc R 1 1
C C8 0.4897(5) 0.1988(2) 0.4920(3) 0.0838(13) Uani d . 1 1
H H8A 0.5581 0.2255 0.5291 0.126 Uiso calc R 1 1
H H8B 0.5413 0.1794 0.4501 0.126 Uiso calc R 1 1
H H8C 0.4503 0.1643 0.5233 0.126 Uiso calc R 1 1
C C9 0.2836(5) 0.2780(2) 0.5141(3) 0.0912(15) Uani d . 1 1
H H9A 0.3545 0.3054 0.5487 0.137 Uiso calc R 1 1
H H9B 0.2422 0.2463 0.5485 0.137 Uiso calc R 1 1
H H9C 0.2047 0.3051 0.4855 0.137 Uiso calc R 1 1
C C10 0.0709(4) 0.23715(19) 0.3406(3) 0.0684(10) Uani d . 1 1
H H10A 0.0314 0.2559 0.3888 0.082 Uiso calc R 1 1
C C11 0.1109(5) 0.2940(2) 0.2859(3) 0.0895(14) Uani d . 1 1
H H11A 0.0225 0.3190 0.2659 0.134 Uiso calc R 1 1
H H11B 0.1525 0.2765 0.2392 0.134 Uiso calc R 1 1
H H11C 0.1831 0.3223 0.3183 0.134 Uiso calc R 1 1
C C12 -0.0481(5) 0.1917(2) 0.2934(3) 0.1067(18) Uani d . 1 1
H H12A -0.1359 0.2171 0.2730 0.160 Uiso calc R 1 1
H H12B -0.0734 0.1577 0.3304 0.160 Uiso calc R 1 1
H H12C -0.0099 0.1717 0.2470 0.160 Uiso calc R 1 1
C C13 0.2776(4) 0.02806(16) 0.1181(2) 0.0573(9) Uani d . 1 1
H H13A 0.3016 0.0619 0.0786 0.069 Uiso calc R 1 1
C C14 0.1133(5) 0.0365(2) 0.1272(3) 0.0880(14) Uani d . 1 1
H H14A 0.0522 0.0287 0.0742 0.132 Uiso calc R 1 1
H H14B 0.0968 0.0808 0.1456 0.132 Uiso calc R 1 1
H H14C 0.0875 0.0054 0.1677 0.132 Uiso calc R 1 1
C C15 0.3067(7) -0.0397(2) 0.0809(3) 0.1052(18) Uani d . 1 1
H H15A 0.2431 -0.0450 0.0281 0.158 Uiso calc R 1 1
H H15B 0.2856 -0.0740 0.1187 0.158 Uiso calc R 1 1
H H15C 0.4095 -0.0425 0.0727 0.158 Uiso calc R 1 1
C C16 0.5878(4) 0.03345(18) 0.2048(2) 0.0621(10) Uani d . 1 1
H H16A 0.5979 -0.0099 0.1789 0.074 Uiso calc R 1 1
C C17 0.6377(5) 0.0857(2) 0.1476(3) 0.0824(13) Uani d . 1 1
H H17A 0.7405 0.0783 0.1417 0.124 Uiso calc R 1 1
H H17B 0.6274 0.1288 0.1713 0.124 Uiso calc R 1 1
H H17C 0.5767 0.0832 0.0936 0.124 Uiso calc R 1 1
C C18 0.6859(5) 0.0334(3) 0.2900(3) 0.1030(16) Uani d . 1 1
H H18A 0.7886 0.0275 0.2828 0.155 Uiso calc R 1 1
H H18B 0.6562 -0.0023 0.3233 0.155 Uiso calc R 1 1
H H18C 0.6748 0.0747 0.3177 0.155 Uiso calc R 1 1
C C19 0.4934(5) 0.28489(18) 0.1717(2) 0.0706(11) Uani d . 1 1
H H19A 0.5543 0.3221 0.1725 0.085 Uiso calc R 1 1
C C20 0.4012(5) 0.26112(18) 0.1053(2) 0.0665(10) Uani d . 1 1
H H20A 0.3859 0.2782 0.0512 0.080 Uiso calc R 1 1
C C21 0.3346(4) 0.20647(16) 0.1337(2) 0.0535(9) Uani d . 1 1
H H21A 0.2648 0.1800 0.1008 0.064 Uiso calc R 1 1

loop_
_atom_site_aniso_label
_atom_site_aniso_U_11
_atom_site_aniso_U_22
_atom_site_aniso_U_33
_atom_site_aniso_U_12
_atom_site_aniso_U_13
_atom_site_aniso_U_23
Ni1 0.0490(2) 0.0336(2) 0.0428(2) -0.00062(18) 0.00846(17) -0.00333(17)
P1 0.0493(5) 0.0408(4) 0.0564(5) -0.0048(4) 0.0168(4) -0.0095(4)
P2 0.0663(6) 0.0357(4) 0.0420(5) 0.0042(4) 0.0095(4) -0.0027(3)
P3 0.0559(6) 0.0504(5) 0.0615(6) 0.0087(4) 0.0092(4) 0.0069(4)
O1 0.0703(16) 0.0510(14) 0.0714(16) -0.0127(12) 0.0351(13) -0.0105(12)
O2 0.0977(19) 0.0355(12) 0.0512(14) 0.0088(12) 0.0169(13) 0.0017(10)
N1 0.0494(16) 0.0355(14) 0.0489(16) -0.0027(12) 0.0070(13) -0.0046(11)
N2 0.0654(19) 0.0532(16) 0.0511(17) -0.0163(15) 0.0069(14) -0.0071(14)
F1 0.145(2) 0.0653(15) 0.0830(16) -0.0156(15) 0.0418(16) 0.0215(13)
F2 0.0833(16) 0.0520(12) 0.0982(17) 0.0014(11) 0.0041(13) 0.0099(12)
F3 0.0881(16) 0.0868(16) 0.0655(14) 0.0200(13) 0.0205(12) 0.0081(12)
F4 0.0689(14) 0.0729(14) 0.0799(15) -0.0058(11) -0.0105(11) 0.0113(12)
F5 0.119(2) 0.0951(18) 0.0864(17) 0.0124(15) 0.0492(15) 0.0068(14)
F6 0.1030(19) 0.0539(13) 0.0971(18) 0.0157(12) 0.0244(14) 0.0103(12)
F7 0.0593(14) 0.109(2) 0.116(2) 0.0090(14) -0.0080(13) 0.0128(16)
C1 0.055(2) 0.0428(17) 0.0487(19) -0.0047(15) 0.0081(16) -0.0002(14)
C2 0.056(2) 0.0430(18) 0.058(2) -0.0083(16) 0.0145(17) -0.0068(16)
C3 0.081(3) 0.063(2) 0.057(2) -0.016(2) 0.024(2) 0.0002(19)
C4 0.086(3) 0.057(2) 0.062(2) -0.016(2) 0.014(2) 0.0118(19)
C5 0.092(3) 0.0413(19) 0.063(2) -0.0023(18) 0.014(2) 0.0042(17)
C6 0.070(2) 0.0414(17) 0.0461(19) -0.0010(16) 0.0062(17) 0.0003(15)
C7 0.064(2) 0.053(2) 0.057(2) -0.0149(17) 0.0145(17) -0.0149(17)
C8 0.075(3) 0.086(3) 0.085(3) -0.015(2) -0.006(2) -0.004(2)
C9 0.117(4) 0.084(3) 0.079(3) -0.018(3) 0.034(3) -0.037(3)
C10 0.056(2) 0.067(2) 0.085(3) 0.0098(19) 0.019(2) -0.015(2)
C11 0.092(3) 0.072(3) 0.104(4) 0.032(3) 0.014(3) 0.007(3)
C12 0.058(3) 0.104(4) 0.149(5) 0.007(3) -0.013(3) -0.032(3)
C13 0.085(3) 0.0400(18) 0.0441(19) -0.0001(18) 0.0004(18) -0.0052(15)
C14 0.082(3) 0.093(3) 0.083(3) -0.020(3) -0.008(2) -0.007(3)
C15 0.187(5) 0.054(2) 0.064(3) 0.021(3) -0.013(3) -0.025(2)
C16 0.067(2) 0.056(2) 0.064(2) 0.0121(19) 0.0124(19) -0.0068(18)
C17 0.073(3) 0.083(3) 0.098(3) 0.009(2) 0.035(2) 0.004(3)
C18 0.080(3) 0.130(4) 0.094(4) 0.011(3) -0.003(3) 0.013(3)
C19 0.087(3) 0.056(2) 0.072(3) -0.022(2) 0.023(2) 0.004(2)
C20 0.093(3) 0.055(2) 0.051(2) 0.004(2) 0.012(2) 0.0097(18)
C21 0.066(2) 0.0458(19) 0.046(2) 0.0012(17) -0.0004(17) -0.0013(15)

loop_
_atom_type_symbol
_atom_type_description
_atom_type_scat_dispersion_real
_atom_type_scat_dispersion_imag
_atom_type_scat_source
C C 0.0033 0.0016 'International Tables Vol C Tables 4.2.6.8 and 6.1.1.4'
H H 0.0000 0.0000 'International Tables Vol C Tables 4.2.6.8 and 6.1.1.4'
N N 0.0061 0.0033 'International Tables Vol C Tables 4.2.6.8 and 6.1.1.4'
O O 0.0106 0.0060 'International Tables Vol C Tables 4.2.6.8 and 6.1.1.4'
F F 0.0171 0.0103 'International Tables Vol C Tables 4.2.6.8 and 6.1.1.4'
P P 0.1023 0.0942 'International Tables Vol C Tables 4.2.6.8 and 6.1.1.4'
Ni Ni 0.3393 1.1124 'International Tables Vol C Tables 4.2.6.8 and 6.1.1.4'

loop_
_geom_angle_atom_site_label_1
_geom_angle_atom_site_label_2
_geom_angle_atom_site_label_3
_geom_angle
C1 Ni1 N1 178.79(12)
C1 Ni1 P2 81.73(10)
N1 Ni1 P2 97.11(8)
C1 Ni1 P1 81.64(10)
N1 Ni1 P1 99.49(8)
P2 Ni1 P1 163.19(4)
O1 P1 C10 103.04(16)
O1 P1 C7 101.28(15)
C10 P1 C7 108.00(18)
O1 P1 Ni1 105.77(9)
C10 P1 Ni1 116.93(14)
C7 P1 Ni1 119.25(12)
O2 P2 C16 101.63(16)
O2 P2 C13 102.43(15)
C16 P2 C13 108.56(18)
O2 P2 Ni1 106.24(9)
C16 P2 Ni1 119.58(13)
C13 P2 Ni1 115.87(12)
F6 P3 F5 91.51(14)
F6 P3 F7 90.39(14)
F5 P3 F7 90.82(16)
F6 P3 F4 91.55(13)
F5 P3 F4 90.44(14)
F7 P3 F4 177.66(15)
F6 P3 F3 90.24(13)
F5 P3 F3 178.25(14)
F7 P3 F3 89.28(14)
F4 P3 F3 89.40(13)
F6 P3 F2 179.49(15)
F5 P3 F2 88.98(14)
F7 P3 F2 89.46(13)
F4 P3 F2 88.59(12)
F3 P3 F2 89.27(13)
C2 O1 P1 112.2(2)
C6 O2 P2 111.79(19)
C21 N1 N2 104.2(3)
C21 N1 Ni1 129.7(2)
N2 N1 Ni1 126.1(2)
C19 N2 N1 111.9(3)
C19 N2 H2A 124.1
N1 N2 H2A 124.1
C2 C1 C6 115.1(3)
C2 C1 Ni1 122.9(2)
C6 C1 Ni1 121.9(3)
C3 C2 C1 124.4(3)
C3 C2 O1 118.4(3)
C1 C2 O1 117.2(3)
C4 C3 C2 116.3(3)
C4 C3 H3A 121.9
C2 C3 H3A 121.9
F1 C4 C5 118.0(3)
F1 C4 C3 117.9(4)
C5 C4 C3 124.0(3)
C4 C5 C6 116.4(3)
C4 C5 H5A 121.8
C6 C5 H5A 121.8
C5 C6 O2 118.1(3)
C5 C6 C1 123.7(3)
O2 C6 C1 118.1(3)
C8 C7 C9 111.6(3)
C8 C7 P1 107.9(2)
C9 C7 P1 113.3(3)
C8 C7 H7A 107.9
C9 C7 H7A 107.9
P1 C7 H7A 107.9
C7 C8 H8A 109.5
C7 C8 H8B 109.5
H8A C8 H8B 109.5
C7 C8 H8C 109.5
H8A C8 H8C 109.5
H8B C8 H8C 109.5
C7 C9 H9A 109.5
C7 C9 H9B 109.5
H9A C9 H9B 109.5
C7 C9 H9C 109.5
H9A C9 H9C 109.5
H9B C9 H9C 109.5
C11 C10 C12 111.9(4)
C11 C10 P1 110.0(3)
C12 C10 P1 109.6(3)
C11 C10 H10A 108.4
C12 C10 H10A 108.4
P1 C10 H10A 108.4
C10 C11 H11A 109.5
C10 C11 H11B 109.5
H11A C11 H11B 109.5
C10 C11 H11C 109.5
H11A C11 H11C 109.5
H11B C11 H11C 109.5
C10 C12 H12A 109.5
C10 C12 H12B 109.5
H12A C12 H12B 109.5
C10 C12 H12C 109.5
H12A C12 H12C 109.5
H12B C12 H12C 109.5
C14 C13 C15 111.4(4)
C14 C13 P2 109.7(3)
C15 C13 P2 113.2(3)
C14 C13 H13A 107.4
C15 C13 H13A 107.4
P2 C13 H13A 107.4
C13 C14 H14A 109.5
C13 C14 H14B 109.5
H14A C14 H14B 109.5
C13 C14 H14C 109.5
H14A C14 H14C 109.5
H14B C14 H14C 109.5
C13 C15 H15A 109.5
C13 C15 H15B 109.5
H15A C15 H15B 109.5
C13 C15 H15C 109.5
H15A C15 H15C 109.5
H15B C15 H15C 109.5
C17 C16 C18 111.5(4)
C17 C16 P2 111.9(3)
C18 C16 P2 109.8(3)
C17 C16 H16A 107.9
C18 C16 H16A 107.9
P2 C16 H16A 107.9
C16 C17 H17A 109.5
C16 C17 H17B 109.5
H17A C17 H17B 109.5
C16 C17 H17C 109.5
H17A C17 H17C 109.5
H17B C17 H17C 109.5
C16 C18 H18A 109.5
C16 C18 H18B 109.5
H18A C18 H18B 109.5
C16 C18 H18C 109.5
H18A C18 H18C 109.5
H18B C18 H18C 109.5
N2 C19 C20 107.1(3)
N2 C19 H19A 126.4
C20 C19 H19A 126.4
C19 C20 C21 105.7(3)
C19 C20 H20A 127.1
C21 C20 H20A 127.1
N1 C21 C20 111.1(3)
N1 C21 H21A 124.5
C20 C21 H21A 124.5

loop_
_geom_bond_atom_site_label_1
_geom_bond_atom_site_label_2
_geom_bond_distance
Ni1 C1 1.883(3)
Ni1 N1 1.925(2)
Ni1 P2 2.1727(9)
Ni1 P1 2.1779(9)
P1 O1 1.643(2)
P1 C10 1.814(4)
P1 C7 1.821(3)
P2 O2 1.639(2)
P2 C16 1.810(4)
P2 C13 1.814(3)
P3 F6 1.571(2)
P3 F5 1.573(2)
P3 F7 1.581(2)
P3 F4 1.587(2)
P3 F3 1.592(2)
P3 F2 1.611(2)
O1 C2 1.391(4)
O2 C6 1.380(4)
N1 C21 1.337(4)
N1 N2 1.337(3)
N2 C19 1.336(4)
N2 H2A 0.8600
F1 C4 1.355(4)
C1 C2 1.384(4)
C1 C6 1.394(4)
C2 C3 1.373(5)
C3 C4 1.373(5)
C3 H3A 0.9300
C4 C5 1.370(5)
C5 C6 1.379(5)
C5 H5A 0.9300
C7 C8 1.519(5)
C7 C9 1.530(5)
C7 H7A 0.9800
C8 H8A 0.9600
C8 H8B 0.9600
C8 H8C 0.9600
C9 H9A 0.9600
C9 H9B 0.9600
C9 H9C 0.9600
C10 C11 1.525(5)
C10 C12 1.528(5)
C10 H10A 0.9800
C11 H11A 0.9600
C11 H11B 0.9600
C11 H11C 0.9600
C12 H12A 0.9600
C12 H12B 0.9600
C12 H12C 0.9600
C13 C14 1.523(5)
C13 C15 1.532(5)
C13 H13A 0.9800
C14 H14A 0.9600
C14 H14B 0.9600
C14 H14C 0.9600
C15 H15A 0.9600
C15 H15B 0.9600
C15 H15C 0.9600
C16 C17 1.515(5)
C16 C18 1.521(5)
C16 H16A 0.9800
C17 H17A 0.9600
C17 H17B 0.9600
C17 H17C 0.9600
C18 H18A 0.9600
C18 H18B 0.9600
C18 H18C 0.9600
C19 C20 1.344(5)
C19 H19A 0.9300
C20 C21 1.369(5)
C20 H20A 0.9300
C21 H21A 0.9300
